data_7038777
loop_
_publ_author_name
'Mondrag\'on, Alexander'
'Mart\'inez-Alanis, Paulina R'
'Aull\'on, Gabriel'
'Hern\'andez-Ortega, Sim\'on'
'Robles-Mar\'in, Elvis'
'Flores-Alamo, Marcos'
'Ugalde-Sald\'ivar, V\'ictor M'
'Castillo, Ivan'

_publ_section_title
;
 Redox flexibility of iron complexes supported by sulfur-based
 tris(o-methylenethiophenolato)amine relative to its tripodal oxygen-based
 congener.
;
_journal_issue 24
_journal_name_full 'Dalton transactions (Cambridge, England : 2003)'
_journal_page_first 9996
_journal_page_last 10006
_journal_paper_doi 10.1039/c6dt00814c
_journal_volume 45
_journal_year 2016
_chemical_formula_sum 'C52 H38 F18 Fe N O S3'
_chemical_formula_weight 1186.86
_space_group_crystal_system trigonal
_space_group_IT_number 147
_space_group_name_Hall '-P 3'
_space_group_name_H-M_alt 'P -3'
_symmetry_space_group_name_Hall '-P 3'
_symmetry_space_group_name_H-M 'P -3'
_atom_sites_solution_hydrogens geom
_audit_creation_method SHELXL-2014/7
_audit_update_record
;
2016-02-27 deposited with the CCDC.
2016-03-14 downloaded from the CCDC.
;
_cell_angle_alpha 90
_cell_angle_beta 90
_cell_angle_gamma 120
_cell_formula_units_Z 2
_cell_length_a 14.0497(9)
_cell_length_b 14.0497(9)
_cell_length_c 16.3511(11)
_cell_measurement_reflns_used 9890
_cell_measurement_temperature 298(2)
_cell_measurement_theta_max 25.35
_cell_measurement_theta_min 2.48
_cell_volume 2795.2(3)
_computing_cell_refinement 'APEX2 V2012 (Bruker, 2012)'
_computing_data_collection 'APEX2 V2012 (Bruker, 2012)'
_computing_data_reduction 'SAINT V8.27B  (Bruker, 2012)'
_computing_molecular_graphics 'XP V 5.1 (Bruker, 1998)'
_computing_publication_material 'SHELXTL  (Sheldrick, 2013)'
_computing_structure_refinement 'SHELXL-2014/7 (Sheldrick, 2014)'
_computing_structure_solution 'SHELXL-2014/7 (Sheldrick, 2014)'
_diffrn_ambient_temperature 298(2)
_diffrn_detector_area_resol_mean 0.83
_diffrn_measured_fraction_theta_full 0.994
_diffrn_measured_fraction_theta_max 0.982
_diffrn_measurement_device_type 'Bruker APEX2 CCD area detector'
_diffrn_measurement_method \w-scans
_diffrn_radiation_type MoK\a
_diffrn_radiation_wavelength 0.71073
_diffrn_reflns_av_R_equivalents 0.0314
_diffrn_reflns_av_unetI/netI 0.0189
_diffrn_reflns_Laue_measured_fraction_full 0.994
_diffrn_reflns_Laue_measured_fraction_max 0.982
_diffrn_reflns_limit_h_max 15
_diffrn_reflns_limit_h_min -16
_diffrn_reflns_limit_k_max 16
_diffrn_reflns_limit_k_min -16
_diffrn_reflns_limit_l_max 19
_diffrn_reflns_limit_l_min -16
_diffrn_reflns_number 23780
_diffrn_reflns_point_group_measured_fraction_full 0.994
_diffrn_reflns_point_group_measured_fraction_max 0.982
_diffrn_reflns_theta_full 25.242
_diffrn_reflns_theta_max 25.413
_diffrn_reflns_theta_min 2.086
_diffrn_source fine-focus,
_exptl_absorpt_coefficient_mu 0.478
_exptl_absorpt_correction_type none
_exptl_crystal_colour black
_exptl_crystal_density_diffrn 1.410
_exptl_crystal_description Prism-Hexagonal
_exptl_crystal_F_000 1202
_exptl_crystal_size_max 0.297
_exptl_crystal_size_mid 0.278
_exptl_crystal_size_min 0.118
_refine_diff_density_max 0.704
_refine_diff_density_min -0.527
_refine_diff_density_rms 0.051
_refine_ls_extinction_method none
_refine_ls_goodness_of_fit_ref 1.045
_refine_ls_hydrogen_treatment constr
_refine_ls_matrix_type full
_refine_ls_number_parameters 320
_refine_ls_number_reflns 3369
_refine_ls_number_restraints 327
_refine_ls_restrained_S_all 1.176
_refine_ls_R_factor_all 0.0610
_refine_ls_R_factor_gt 0.0481
_refine_ls_shift/su_max 0.000
_refine_ls_shift/su_mean 0.000
_refine_ls_structure_factor_coef Fsqd
_refine_ls_weighting_details 'w=1/[\s^2^(Fo^2^)+(0.0658P)^2^+2.4082P] where P=(Fo^2^+2Fc^2^)/3'
_refine_ls_weighting_scheme calc
_refine_ls_wR_factor_gt 0.1255
_refine_ls_wR_factor_ref 0.1377
_reflns_Friedel_coverage 0.000
_reflns_number_gt 2740
_reflns_number_total 3369
_reflns_threshold_expression 'I > 2\s(I)'
_cod_data_source_file c6dt00814c2.cif
_cod_data_source_block added_by_encifer
_cod_depositor_comments 'Adding full bibliography for 7038776--7038778.cif.'
_cod_original_cell_volume 2795.2(4)
_cod_database_code 7038777
_shelx_shelxl_version_number 2014/7
_shelx_space_group_comment
; 
The symmetry employed for this shelxl refinement is uniquely defined 
by the following loop, which should always be used as a source of 
symmetry information in preference to the above space-group names. 
They are only intended as comments. 
;
_shelx_estimated_absorpt_t_min 0.871
_shelx_estimated_absorpt_t_max 0.946

loop_
_space_group_symop_operation_xyz
'x, y, z'
'-y, x-y, z'
'-x+y, -x, z'
'-x, -y, -z'
'y, -x+y, -z'
'x-y, x, -z'

loop_
_atom_site_label
_atom_site_type_symbol
_atom_site_fract_x
_atom_site_fract_y
_atom_site_fract_z
_atom_site_U_iso_or_equiv
_atom_site_adp_type
_atom_site_occupancy
_atom_site_site_symmetry_order
_atom_site_calc_flag
_atom_site_refinement_flags_posn
_atom_site_refinement_flags_adp
_atom_site_refinement_flags_occupancy
_atom_site_disorder_assembly
_atom_site_disorder_group
Fe1 Fe 0.6667 0.3333 0.32355(4) 0.0415(2) Uani 1 3 d S T P C .
S1 S 0.56350(6) 0.41910(7) 0.31324(4) 0.0519(2) Uani 1 1 d . . . . .
N1 N 0.6667 0.3333 0.4599(2) 0.0315(7) Uani 1 3 d S T P . .
C1 C 0.4709(2) 0.3707(2) 0.39654(15) 0.0352(5) Uani 1 1 d . . . . .
C2 C 0.5086(2) 0.37198(19) 0.47625(15) 0.0329(5) Uani 1 1 d . . . . .
C3 C 0.4354(2) 0.3427(2) 0.54120(15) 0.0357(6) Uani 1 1 d . . . . .
H3 H 0.4612 0.3447 0.5939 0.043 Uiso 1 1 calc R U . . .
C4 C 0.3242(2) 0.3102(2) 0.53048(16) 0.0395(6) Uani 1 1 d . . . . .
C5 C 0.2883(2) 0.3087(2) 0.45145(17) 0.0418(6) Uani 1 1 d . . . . .
H5 H 0.2149 0.2875 0.4428 0.050 Uiso 1 1 calc R U . . .
C6 C 0.3584(2) 0.3377(2) 0.38477(16) 0.0381(6) Uani 1 1 d . . . . .
C7 C 0.6287(2) 0.40980(19) 0.49240(16) 0.0348(5) Uani 1 1 d . . . . .
H7A H 0.6734 0.4817 0.4679 0.042 Uiso 1 1 calc R U . . .
H7B H 0.6414 0.4178 0.5510 0.042 Uiso 1 1 calc R U . . .
C8 C 0.2463(3) 0.2783(3) 0.6020(2) 0.0579(8) Uani 1 1 d . . . . .
H8A H 0.2371 0.2119 0.6262 0.087 Uiso 1 1 calc R U . . .
H8B H 0.1764 0.2665 0.5835 0.087 Uiso 1 1 calc R U . . .
H8C H 0.2759 0.3361 0.6420 0.087 Uiso 1 1 calc R U . . .
C9 C 0.3110(2) 0.3320(2) 0.30201(16) 0.0422(6) Uani 1 1 d . . . . .
C10 C 0.3076(3) 0.2581(3) 0.2434(2) 0.0635(9) Uani 1 1 d . . . . .
H10 H 0.3392 0.2150 0.2543 0.076 Uiso 1 1 calc R U . . .
C11 C 0.2570(4) 0.2493(3) 0.1690(2) 0.0755(11) Uani 1 1 d . . . . .
C12 C 0.2100(3) 0.3141(3) 0.1514(2) 0.0686(10) Uani 1 1 d . . . . .
H12 H 0.1760 0.3074 0.1012 0.082 Uiso 1 1 calc R U . . .
C13 C 0.2142(2) 0.3881(3) 0.20861(18) 0.0500(7) Uani 1 1 d . . . . .
C14 C 0.2636(2) 0.3963(2) 0.28354(17) 0.0433(6) Uani 1 1 d . . . . .
H14 H 0.2652 0.4455 0.3223 0.052 Uiso 1 1 calc R U . . .
C15 C 0.2510(6) 0.1707(7) 0.1042(5) 0.131(3) Uani 0.568(7) 1 d D U P A 1
F1 F 0.2836(9) 0.1020(7) 0.1310(5) 0.160(3) Uani 0.568(7) 1 d D U P A 1
F2 F 0.3158(8) 0.2250(6) 0.0411(5) 0.189(3) Uani 0.568(7) 1 d D U P A 1
F3 F 0.1492(6) 0.1077(7) 0.0759(6) 0.168(3) Uani 0.568(7) 1 d D U P A 1
C15A C 0.2508(8) 0.1631(9) 0.1105(6) 0.132(3) Uani 0.432(7) 1 d D U P A 2
F1A F 0.1820(10) 0.0610(7) 0.1357(6) 0.181(4) Uani 0.432(7) 1 d D U P A 2
F2A F 0.3491(8) 0.1722(10) 0.0996(7) 0.163(3) Uani 0.432(7) 1 d D U P A 2
F3A F 0.2178(12) 0.1746(10) 0.0366(5) 0.162(4) Uani 0.432(7) 1 d D U P A 2
C16 C 0.1624(3) 0.4575(3) 0.19008(19) 0.0698(9) Uani 1 1 d D U . . .
F4 F 0.1955(5) 0.5110(4) 0.1221(2) 0.1229(17) Uani 0.777(5) 1 d D U P B 1
F5 F 0.0547(3) 0.3994(3) 0.1895(4) 0.1314(18) Uani 0.777(5) 1 d D U P B 1
F6 F 0.1852(4) 0.5352(3) 0.2460(2) 0.1015(14) Uani 0.777(5) 1 d D U P B 1
F4A F 0.2358(9) 0.5589(7) 0.1732(10) 0.119(4) Uani 0.223(5) 1 d D U P B 2
F5A F 0.1022(11) 0.4216(10) 0.1221(6) 0.095(3) Uani 0.223(5) 1 d D U P B 2
F6A F 0.0987(12) 0.4579(14) 0.2456(6) 0.106(3) Uani 0.223(5) 1 d D U P B 2
O1 O 0.6667 0.3333 0.1878(2) 0.0780(12) Uani 1 3 d DS TU P . .
C17 C 0.717(2) 0.4346(10) 0.1410(7) 0.117(4) Uani 0.363(13) 1 d D U P C 1
H17A H 0.6877 0.4806 0.1596 0.140 Uiso 0.363(13) 1 calc R U P C 1
H17B H 0.7954 0.4740 0.1506 0.140 Uiso 0.363(13) 1 calc R U P C 1
C18 C 0.697(3) 0.4151(16) 0.0578(6) 0.129(5) Uani 0.363(13) 1 d D U P C 1
H18A H 0.7499 0.4756 0.0244 0.193 Uiso 0.363(13) 1 calc R U P C 1
H18B H 0.6227 0.3956 0.0424 0.193 Uiso 0.363(13) 1 calc R U P C 1
C17A C 0.648(3) 0.4076(17) 0.1362(8) 0.110(3) Uani 0.304(13) 1 d D U P C 2
H17C H 0.5822 0.4071 0.1537 0.132 Uiso 0.304(13) 1 calc R U P C 2
H17D H 0.7096 0.4820 0.1419 0.132 Uiso 0.304(13) 1 calc R U P C 2
C18A C 0.638(3) 0.376(3) 0.0549(7) 0.130(5) Uani 0.304(13) 1 d D U P C 2
H18D H 0.6450 0.4325 0.0175 0.195 Uiso 0.304(13) 1 calc R U P C 2
H18E H 0.5704 0.3075 0.0441 0.195 Uiso 0.304(13) 1 calc R U P C 2

loop_
_atom_site_aniso_label
_atom_site_aniso_U_11
_atom_site_aniso_U_22
_atom_site_aniso_U_33
_atom_site_aniso_U_23
_atom_site_aniso_U_13
_atom_site_aniso_U_12
Fe1 0.0436(3) 0.0436(3) 0.0374(4) 0.000 0.000 0.02181(14)
S1 0.0586(5) 0.0679(5) 0.0411(4) 0.0185(3) 0.0088(3) 0.0406(4)
N1 0.0295(11) 0.0295(11) 0.0354(19) 0.000 0.000 0.0147(5)
C1 0.0418(14) 0.0339(13) 0.0349(13) 0.0001(10) -0.0010(10) 0.0226(11)
C2 0.0369(13) 0.0301(12) 0.0366(13) -0.0024(10) -0.0038(10) 0.0205(10)
C3 0.0448(14) 0.0388(13) 0.0327(13) -0.0035(10) -0.0044(11) 0.0278(12)
C4 0.0431(14) 0.0413(14) 0.0424(15) -0.0006(11) 0.0029(11) 0.0272(12)
C5 0.0372(14) 0.0444(15) 0.0516(16) -0.0052(12) -0.0057(12) 0.0262(12)
C6 0.0454(14) 0.0381(13) 0.0395(14) -0.0057(11) -0.0078(11) 0.0275(12)
C7 0.0355(13) 0.0315(12) 0.0397(14) -0.0039(10) -0.0041(10) 0.0186(10)
C8 0.0530(18) 0.077(2) 0.0544(18) 0.0054(16) 0.0119(14) 0.0401(17)
C9 0.0463(15) 0.0468(15) 0.0399(14) -0.0053(12) -0.0100(12) 0.0281(13)
C10 0.090(2) 0.071(2) 0.0551(19) -0.0158(16) -0.0226(17) 0.060(2)
C11 0.108(3) 0.091(3) 0.053(2) -0.0286(19) -0.030(2) 0.069(3)
C12 0.086(3) 0.089(3) 0.0464(18) -0.0095(17) -0.0250(17) 0.056(2)
C13 0.0536(17) 0.0599(18) 0.0441(16) 0.0048(14) -0.0045(13) 0.0340(15)
C14 0.0455(15) 0.0474(15) 0.0418(15) -0.0024(12) -0.0038(12) 0.0269(13)
C15 0.219(6) 0.167(6) 0.073(4) -0.055(4) -0.073(4) 0.145(5)
F1 0.267(8) 0.164(6) 0.139(5) -0.096(4) -0.096(6) 0.174(6)
F2 0.288(8) 0.228(7) 0.091(4) -0.060(4) 0.007(5) 0.159(6)
F3 0.222(6) 0.170(6) 0.144(6) -0.113(5) -0.104(4) 0.122(5)
C15A 0.231(7) 0.152(5) 0.094(5) -0.058(5) -0.067(5) 0.156(5)
F1A 0.277(8) 0.128(5) 0.156(6) -0.072(4) -0.059(7) 0.115(6)
F2A 0.247(7) 0.213(8) 0.121(7) -0.081(6) -0.038(5) 0.183(6)
F3A 0.274(10) 0.199(8) 0.082(5) -0.079(4) -0.081(6) 0.170(7)
C16 0.081(2) 0.091(2) 0.063(2) 0.0113(17) -0.0072(16) 0.062(2)
F4 0.209(5) 0.157(4) 0.068(2) 0.050(2) 0.023(3) 0.140(4)
F5 0.077(2) 0.134(3) 0.210(5) -0.004(3) -0.023(2) 0.073(2)
F6 0.167(4) 0.111(3) 0.088(2) -0.0121(19) -0.030(2) 0.115(3)
F4A 0.124(7) 0.092(5) 0.144(9) 0.032(6) -0.013(6) 0.055(5)
F5A 0.118(7) 0.123(7) 0.087(5) 0.001(6) -0.043(5) 0.094(6)
F6A 0.127(8) 0.153(9) 0.098(6) 0.015(6) 0.018(5) 0.115(6)
O1 0.099(2) 0.099(2) 0.0367(19) 0.000 0.000 0.0494(10)
C17 0.129(7) 0.121(5) 0.054(4) 0.028(4) -0.006(6) 0.027(6)
C18 0.141(8) 0.136(7) 0.059(4) 0.027(5) -0.008(7) 0.032(7)
C17A 0.131(7) 0.119(6) 0.053(4) 0.029(4) -0.007(6) 0.042(6)
C18A 0.139(8) 0.133(7) 0.056(4) 0.027(5) -0.022(6) 0.021(7)

loop_
_atom_type_symbol
_atom_type_description
_atom_type_scat_dispersion_real
_atom_type_scat_dispersion_imag
_atom_type_scat_source
C C 0.0033 0.0016 'International Tables Vol C Tables 4.2.6.8 and 6.1.1.4'
H H 0.0000 0.0000 'International Tables Vol C Tables 4.2.6.8 and 6.1.1.4'
N N 0.0061 0.0033 'International Tables Vol C Tables 4.2.6.8 and 6.1.1.4'
O O 0.0106 0.0060 'International Tables Vol C Tables 4.2.6.8 and 6.1.1.4'
F F 0.0171 0.0103 'International Tables Vol C Tables 4.2.6.8 and 6.1.1.4'
S S 0.1246 0.1234 'International Tables Vol C Tables 4.2.6.8 and 6.1.1.4'
Fe Fe 0.3463 0.8444 'International Tables Vol C Tables 4.2.6.8 and 6.1.1.4'

loop_
_geom_angle_atom_site_label_1
_geom_angle_atom_site_label_2
_geom_angle_atom_site_label_3
_geom_angle
_geom_angle_site_symmetry_1
_geom_angle_site_symmetry_3
O1 Fe1 N1 180.0 . .
O1 Fe1 S1 85.81(2) . 2_655
N1 Fe1 S1 94.19(2) . 2_655
O1 Fe1 S1 85.81(2) . 3_665
N1 Fe1 S1 94.19(2) . 3_665
S1 Fe1 S1 119.472(6) 2_655 3_665
O1 Fe1 S1 85.81(2) . .
N1 Fe1 S1 94.19(2) . .
S1 Fe1 S1 119.471(6) 2_655 .
S1 Fe1 S1 119.473(6) 3_665 .
C1 S1 Fe1 106.04(8) . .
C7 N1 C7 108.37(16) 3_665 2_655
C7 N1 C7 108.37(16) 3_665 .
C7 N1 C7 108.37(16) 2_655 .
C7 N1 Fe1 110.55(16) 3_665 .
C7 N1 Fe1 110.55(16) 2_655 .
C7 N1 Fe1 110.55(16) . .
C2 C1 C6 118.7(2) . .
C2 C1 S1 120.69(19) . .
C6 C1 S1 120.40(19) . .
C3 C2 C1 119.2(2) . .
C3 C2 C7 119.9(2) . .
C1 C2 C7 120.8(2) . .
C2 C3 C4 122.6(2) . .
C5 C4 C3 117.4(2) . .
C5 C4 C8 121.0(2) . .
C3 C4 C8 121.6(2) . .
C4 C5 C6 121.9(2) . .
C5 C6 C1 120.1(2) . .
C5 C6 C9 117.6(2) . .
C1 C6 C9 122.3(2) . .
N1 C7 C2 114.51(18) . .
C10 C9 C14 118.8(2) . .
C10 C9 C6 120.7(2) . .
C14 C9 C6 120.4(2) . .
C11 C10 C9 119.7(3) . .
C10 C11 C12 120.8(3) . .
C10 C11 C15 121.6(4) . .
C12 C11 C15 117.6(4) . .
C10 C11 C15A 116.8(4) . .
C12 C11 C15A 122.4(4) . .
C13 C12 C11 119.7(3) . .
C12 C13 C14 119.7(3) . .
C12 C13 C16 119.9(3) . .
C14 C13 C16 120.5(3) . .
C13 C14 C9 121.2(3) . .
F1 C15 F3 106.1(6) . .
F1 C15 F2 106.6(7) . .
F3 C15 F2 108.0(7) . .
F1 C15 C11 112.8(6) . .
F3 C15 C11 112.4(7) . .
F2 C15 C11 110.7(6) . .
F3A C15A F1A 107.6(7) . .
F3A C15A F2A 105.9(7) . .
F1A C15A F2A 107.7(7) . .
F3A C15A C11 111.1(8) . .
F1A C15A C11 112.8(8) . .
F2A C15A C11 111.4(8) . .
F6A C16 F4A 108.6(6) . .
F4 C16 F5 108.8(4) . .
F6A C16 F5A 106.3(6) . .
F4A C16 F5A 104.0(6) . .
F4 C16 F6 104.2(3) . .
F5 C16 F6 104.1(3) . .
F6A C16 C13 115.2(6) . .
F4 C16 C13 113.5(3) . .
F4A C16 C13 112.0(7) . .
F5 C16 C13 112.3(3) . .
F5A C16 C13 110.0(5) . .
F6 C16 C13 113.3(3) . .
C17 O1 C17 94.8(8) . 3_665
C17 O1 C17 94.8(8) . 2_655
C17 O1 C17 94.8(8) 3_665 2_655
C17A O1 C17A 90.0(9) . 3_665
C17A O1 C17A 90.0(9) . 2_655
C17A O1 C17A 90.0(9) 3_665 2_655
C17 O1 Fe1 121.8(6) . .
C17 O1 Fe1 121.8(6) 3_665 .
C17 O1 Fe1 121.8(6) 2_655 .
C17A O1 Fe1 125.3(7) . .
C17A O1 Fe1 125.3(7) 3_665 .
C17A O1 Fe1 125.3(7) 2_655 .
C18 C17 O1 111.8(9) . .
C17 C18 C18 94.1(14) . 3_665
C18A C17A O1 110.5(10) . .
C17A C18A C18A 95.0(16) . 3_665

loop_
_geom_bond_atom_site_label_1
_geom_bond_atom_site_label_2
_geom_bond_distance
_geom_bond_site_symmetry_2
Fe1 O1 2.220(4) .
Fe1 N1 2.229(3) .
Fe1 S1 2.3083(7) 2_655
Fe1 S1 2.3083(7) 3_665
Fe1 S1 2.3083(7) .
S1 C1 1.768(3) .
N1 C7 1.514(3) 3_665
N1 C7 1.514(3) 2_655
N1 C7 1.514(3) .
C1 C2 1.403(3) .
C1 C6 1.420(4) .
C2 C3 1.389(3) .
C2 C7 1.518(3) .
C3 C4 1.403(4) .
C4 C5 1.383(4) .
C4 C8 1.509(4) .
C5 C6 1.388(4) .
C6 C9 1.493(4) .
C9 C10 1.396(4) .
C9 C14 1.398(4) .
C10 C11 1.383(4) .
C11 C12 1.397(5) .
C11 C15 1.501(10) .
C11 C15A 1.511(12) .
C12 C13 1.378(5) .
C13 C14 1.384(4) .
C13 C16 1.510(4) .
C15 F1 1.332(7) .
C15 F3 1.333(7) .
C15 F2 1.334(7) .
C15A F3A 1.332(7) .
C15A F1A 1.333(7) .
C15A F2A 1.334(7) .
C16 F6A 1.278(6) .
C16 F4 1.292(4) .
C16 F4A 1.304(7) .
C16 F5 1.312(4) .
C16 F5A 1.334(6) .
C16 F6 1.335(4) .
O1 C17 1.450(9) .
O1 C17 1.450(9) 3_665
O1 C17 1.450(9) 2_655
O1 C17A 1.461(10) .
O1 C17A 1.462(10) 3_665
O1 C17A 1.462(10) 2_655
C17 C18 1.389(13) .
C18 C18 1.74(3) 3_665
C17A C18A 1.387(13) .
C18A C18A 1.51(4) 3_665
